data_4346582
loop_
_publ_author_name
'Przyojski, Jacob A.'
'Kiewit, Monica L.'
'Fillman, Kathlyn L.'
'Arman, Hadi D.'
'Tonzetich, Zachary J.'

_publ_section_title
;
 Homoleptic transition metal complexes of the 7-azaindolide ligand
 featuring \k(1)-N1 coordination.
;
_journal_issue 19
_journal_name_full 'Inorganic chemistry'
_journal_page_first 9637
_journal_page_last 9645
_journal_paper_doi 10.1021/acs.inorgchem.5b01732
_journal_volume 54
_journal_year 2015
_chemical_formula_moiety 'C28 H20 Fe N8, 2(C6 H6), 2(Na)'
_chemical_formula_sum 'C40 H32 Fe N8 Na2'
_chemical_formula_weight 726.57
_space_group_IT_number 14
_space_group_name_Hall '-P 2ybc'
_space_group_name_H-M_alt 'P 1 21/c 1'
_symmetry_cell_setting monoclinic
_symmetry_space_group_name_Hall '-P 2ybc'
_symmetry_space_group_name_H-M 'P 1 21/c 1'
_atom_sites_solution_hydrogens geom
_atom_sites_solution_primary direct
_atom_sites_solution_secondary difmap
_audit_creation_method SHELXL-97
_cell_angle_alpha 90.00
_cell_angle_beta 101.804(11)
_cell_angle_gamma 90.00
_cell_formula_units_Z 4
_cell_length_a 11.378(3)
_cell_length_b 12.0734(12)
_cell_length_c 26.965(3)
_cell_measurement_reflns_used 17333
_cell_measurement_temperature 98(2)
_cell_measurement_theta_max 27.5
_cell_measurement_theta_min 3.1
_cell_volume 3625.9(11)
_computing_cell_refinement
;
CrystalClear-SM Expert 2.0 r5 (Rigaku, 2010)
;
_computing_data_collection
;
CrystalClear-SM Expert 2.0 r5 (Rigaku, 2010)
;
_computing_data_reduction
;
CrystalClear-SM Expert 2.0 r5 (Rigaku, 2010)
;
_computing_structure_refinement 'SHELXL-97 (Sheldrick, 1997)'
_computing_structure_solution 'SHELXS-97 (Sheldrick, 1990)'
_diffrn_ambient_temperature 98(2)
_diffrn_detector_area_resol_mean 28.5714
_diffrn_measured_fraction_theta_full 0.997
_diffrn_measured_fraction_theta_max 0.997
_diffrn_measurement_device_type
;
Saturn724 (2x2 bin mode)
;
_diffrn_measurement_method \w
_diffrn_radiation_monochromator graphite
_diffrn_radiation_source 'sealed tube'
_diffrn_radiation_type MoK\a
_diffrn_radiation_wavelength 0.71073
_diffrn_reflns_av_R_equivalents 0.0429
_diffrn_reflns_av_sigmaI/netI 0.0435
_diffrn_reflns_limit_h_max 14
_diffrn_reflns_limit_h_min -13
_diffrn_reflns_limit_k_max 14
_diffrn_reflns_limit_k_min -14
_diffrn_reflns_limit_l_max 31
_diffrn_reflns_limit_l_min -33
_diffrn_reflns_number 22164
_diffrn_reflns_reduction_process 'Lp corrections applied'
_diffrn_reflns_theta_full 26.00
_diffrn_reflns_theta_max 26.00
_diffrn_reflns_theta_min 3.09
_diffrn_standards_decay_% <1
_diffrn_standards_interval_count 0
_diffrn_standards_number 0
_exptl_absorpt_coefficient_mu 0.481
_exptl_absorpt_correction_T_max 1.000
_exptl_absorpt_correction_T_min 0.623
_exptl_absorpt_correction_type multi-scan
_exptl_absorpt_process_details 'ABSCOR (Higashi, 1995)'
_exptl_crystal_colour yellow
_exptl_crystal_density_diffrn 1.331
_exptl_crystal_density_method 'not measured'
_exptl_crystal_description prism
_exptl_crystal_F_000 1504
_exptl_crystal_size_max 0.20
_exptl_crystal_size_mid 0.15
_exptl_crystal_size_min 0.09
_refine_diff_density_max 0.516
_refine_diff_density_min -0.245
_refine_diff_density_rms '0.051 ====END'
_refine_ls_extinction_method none
_refine_ls_goodness_of_fit_ref 1.005
_refine_ls_hydrogen_treatment constr
_refine_ls_matrix_type full
_refine_ls_number_parameters 460
_refine_ls_number_reflns 7102
_refine_ls_number_restraints 0
_refine_ls_restrained_S_all 1.005
_refine_ls_R_factor_all 0.0516
_refine_ls_R_factor_gt 0.0373
_refine_ls_shift/su_max 0.004
_refine_ls_shift/su_mean 0.001
_refine_ls_structure_factor_coef Fsqd
_refine_ls_weighting_details 'calc w=1/[\s^2^(Fo^2^)+(0.0400P)^2^+2.0000P] where P=(Fo^2^+2Fc^2^)/3'
_refine_ls_weighting_scheme calc
_refine_ls_wR_factor_gt 0.0881
_refine_ls_wR_factor_ref 0.0942
_reflns_number_gt 5645
_reflns_number_total 7102
_reflns_threshold_expression >2sigma(I)
_cod_data_source_file ic5b01732_si_002.cif
_cod_data_source_block Na2[Fe(AzaIn)4-2C6H6
_cod_original_sg_symbol_H-M 'P 21/c'
_cod_database_code 4346582

loop_
_symmetry_equiv_pos_as_xyz
'x, y, z'
'-x, y+1/2, -z+1/2'
'-x, -y, -z'
'x, -y-1/2, z-1/2'

loop_
_atom_site_label
_atom_site_type_symbol
_atom_site_fract_x
_atom_site_fract_y
_atom_site_fract_z
_atom_site_U_iso_or_equiv
_atom_site_adp_type
_atom_site_occupancy
_atom_site_symmetry_multiplicity
_atom_site_calc_flag
_atom_site_refinement_flags
Fe1 Fe 0.68684(2) 0.09013(2) 0.175225(10) 0.02134(9) Uani 1 1 d .
Na2 Na 0.51858(7) -0.10055(7) 0.20865(3) 0.02638(18) Uani 1 1 d .
Na1 Na 0.79554(7) -0.10403(6) 0.11806(3) 0.02618(18) Uani 1 1 d .
N6 N 0.58617(14) -0.09432(14) 0.07708(6) 0.0238(4) Uani 1 1 d .
N1 N 0.75588(15) 0.18726(14) 0.12694(6) 0.0249(4) Uani 1 1 d .
N7 N 0.81588(14) -0.02372(14) 0.20514(6) 0.0241(4) Uani 1 1 d .
N4 N 0.54032(15) 0.04207(15) 0.27113(6) 0.0272(4) Uani 1 1 d .
N2 N 0.88328(14) 0.06199(14) 0.09268(6) 0.0241(4) Uani 1 1 d .
N8 N 0.71059(14) -0.17881(14) 0.23069(6) 0.0247(4) Uani 1 1 d .
N5 N 0.52607(14) 0.02960(14) 0.13723(6) 0.0234(4) Uani 1 1 d .
N3 N 0.65903(14) 0.17575(14) 0.23718(6) 0.0253(4) Uani 1 1 d .
C12 C 0.5028(2) 0.0866(2) 0.35445(8) 0.0379(6) Uani 1 1 d .
H12A H 0.4663 0.0658 0.3809 0.045 Uiso 1 1 calc R
C3 C 0.87629(18) 0.26213(17) 0.07604(7) 0.0260(4) Uani 1 1 d .
C18 C 0.34000(19) -0.09301(19) 0.02701(8) 0.0315(5) Uani 1 1 d .
H18A H 0.2597 -0.0940 0.0106 0.038 Uiso 1 1 calc R
C7 C 0.83964(17) 0.16369(17) 0.09844(7) 0.0226(4) Uani 1 1 d .
C24 C 0.91949(18) -0.13354(17) 0.26960(7) 0.0255(4) Uani 1 1 d .
C21 C 0.50268(17) -0.03554(16) 0.09444(7) 0.0215(4) Uani 1 1 d .
C9 C 0.69123(19) 0.29941(19) 0.30329(8) 0.0333(5) Uani 1 1 d .
H9A H 0.7186 0.3616 0.3226 0.040 Uiso 1 1 calc R
C28 C 0.80873(17) -0.11483(16) 0.23488(7) 0.0211(4) Uani 1 1 d .
C20 C 0.54458(19) -0.15009(18) 0.03386(8) 0.0285(5) Uani 1 1 d .
H20A H 0.5997 -0.1902 0.0200 0.034 Uiso 1 1 calc R
C1 C 0.7392(2) 0.30058(18) 0.12172(8) 0.0311(5) Uani 1 1 d .
H1A H 0.6859 0.3399 0.1370 0.037 Uiso 1 1 calc R
C15 C 0.41601(18) 0.07593(18) 0.14003(8) 0.0276(4) Uani 1 1 d .
H15A H 0.4053 0.1255 0.1651 0.033 Uiso 1 1 calc R
C10 C 0.61929(18) 0.21191(19) 0.31656(8) 0.0295(5) Uani 1 1 d .
C4 C 0.96530(19) 0.25252(19) 0.04768(8) 0.0323(5) Uani 1 1 d .
H4A H 0.9927 0.3143 0.0328 0.039 Uiso 1 1 calc R
C14 C 0.60229(17) 0.13741(18) 0.27416(7) 0.0252(4) Uani 1 1 d .
C19 C 0.4251(2) -0.15211(19) 0.00840(8) 0.0326(5) Uani 1 1 d .
H19A H 0.4028 -0.1933 -0.0212 0.039 Uiso 1 1 calc R
C13 C 0.4923(2) 0.0191(2) 0.31151(8) 0.0334(5) Uani 1 1 d .
H13A H 0.4490 -0.0464 0.3109 0.040 Uiso 1 1 calc R
C23 C 0.99738(19) -0.04803(19) 0.25983(9) 0.0341(5) Uani 1 1 d .
H23A H 1.0767 -0.0367 0.2762 0.041 Uiso 1 1 calc R
C17 C 0.37807(17) -0.03149(17) 0.07129(7) 0.0250(4) Uani 1 1 d .
C11 C 0.5670(2) 0.1835(2) 0.35749(8) 0.0368(6) Uani 1 1 d .
H11A H 0.5755 0.2289 0.3859 0.044 Uiso 1 1 calc R
C16 C 0.32517(18) 0.04099(18) 0.10209(8) 0.0291(5) Uani 1 1 d .
H16A H 0.2446 0.0607 0.0973 0.035 Uiso 1 1 calc R
C39 C 0.8550(2) -0.3034(2) 0.05873(9) 0.0353(5) Uani 1 1 d .
H39A H 0.8306 -0.3030 0.0236 0.042 Uiso 1 1 calc R
C25 C 0.9264(2) -0.22502(18) 0.30158(8) 0.0323(5) Uani 1 1 d .
H25A H 0.9958 -0.2400 0.3255 0.039 Uiso 1 1 calc R
C27 C 0.7231(2) -0.26728(18) 0.26156(8) 0.0305(5) Uani 1 1 d .
H27A H 0.6579 -0.3147 0.2593 0.037 Uiso 1 1 calc R
C41 C 0.8131(2) -0.34186(19) 0.14081(9) 0.0375(5) Uani 1 1 d .
H41A H 0.7607 -0.3666 0.1607 0.045 Uiso 1 1 calc R
C6 C 0.96831(18) 0.05783(19) 0.06477(8) 0.0286(5) Uani 1 1 d .
H6A H 1.0008 -0.0111 0.0601 0.034 Uiso 1 1 calc R
C5 C 1.01160(18) 0.1487(2) 0.04226(8) 0.0320(5) Uani 1 1 d .
H5A H 1.0714 0.1395 0.0237 0.038 Uiso 1 1 calc R
C40 C 0.7771(2) -0.34040(18) 0.08888(9) 0.0347(5) Uani 1 1 d .
H40A H 0.7004 -0.3642 0.0738 0.042 Uiso 1 1 calc R
C36 C 0.9275(2) -0.3064(2) 0.16341(9) 0.0423(6) Uani 1 1 d .
H36A H 0.9521 -0.3080 0.1985 0.051 Uiso 1 1 calc R
C26 C 0.8269(2) -0.29261(19) 0.29660(8) 0.0344(5) Uani 1 1 d .
H26A H 0.8295 -0.3554 0.3168 0.041 Uiso 1 1 calc R
C2 C 0.8081(2) 0.34902(18) 0.09219(8) 0.0327(5) Uani 1 1 d .
H2A H 0.8104 0.4238 0.0842 0.039 Uiso 1 1 calc R
C37 C 1.0054(2) -0.2684(2) 0.13348(10) 0.0456(6) Uani 1 1 d .
H37A H 1.0818 -0.2437 0.1486 0.055 Uiso 1 1 calc R
C22 C 0.93265(18) 0.01396(18) 0.22165(9) 0.0315(5) Uani 1 1 d .
H22A H 0.9636 0.0755 0.2080 0.038 Uiso 1 1 calc R
C38 C 0.9690(2) -0.2673(2) 0.08126(9) 0.0413(6) Uani 1 1 d .
H38A H 1.0212 -0.2424 0.0613 0.050 Uiso 1 1 calc R
C8 C 0.71209(18) 0.27300(18) 0.25600(8) 0.0307(5) Uani 1 1 d .
H8A H 0.7576 0.3168 0.2387 0.037 Uiso 1 1 calc R
C34 C 0.3924(3) 0.4211(2) 0.03640(9) 0.0541(8) Uani 1 1 d .
H34A H 0.4544 0.4089 0.0193 0.065 Uiso 1 1 calc R
C35 C 0.3701(3) 0.3454(2) 0.07154(10) 0.0478(7) Uani 1 1 d .
H35A H 0.4169 0.2818 0.0778 0.057 Uiso 1 1 calc R
C29 C 0.2799(3) 0.3626(3) 0.09746(11) 0.0548(7) Uani 1 1 d .
H29A H 0.2657 0.3110 0.1212 0.066 Uiso 1 1 calc R
C32 C 0.2320(3) 0.5325(3) 0.05196(16) 0.0803(12) Uani 1 1 d .
H32A H 0.1847 0.5956 0.0449 0.096 Uiso 1 1 calc R
C33 C 0.3232(4) 0.5138(3) 0.02673(11) 0.0687(10) Uani 1 1 d .
H33A H 0.3380 0.5647 0.0029 0.082 Uiso 1 1 calc R
C30 C 0.2100(3) 0.4570(3) 0.08826(15) 0.0737(10) Uani 1 1 d .
H30B H 0.1492 0.4700 0.1060 0.088 Uiso 1 1 calc R

loop_
_atom_site_aniso_label
_atom_site_aniso_U_11
_atom_site_aniso_U_22
_atom_site_aniso_U_33
_atom_site_aniso_U_23
_atom_site_aniso_U_13
_atom_site_aniso_U_12
Fe1 0.01999(14) 0.02284(15) 0.02030(15) 0.00012(11) 0.00201(11) 0.00078(12)
Na2 0.0225(4) 0.0266(4) 0.0299(4) 0.0000(3) 0.0049(3) -0.0024(3)
Na1 0.0234(4) 0.0246(4) 0.0298(4) -0.0018(3) 0.0036(3) 0.0001(3)
N6 0.0248(8) 0.0249(9) 0.0211(8) 0.0009(7) 0.0036(7) -0.0004(7)
N1 0.0270(8) 0.0240(9) 0.0230(8) 0.0006(7) 0.0035(7) 0.0020(7)
N7 0.0193(8) 0.0242(9) 0.0274(9) 0.0017(7) 0.0015(7) -0.0016(7)
N4 0.0276(9) 0.0289(10) 0.0251(9) 0.0019(7) 0.0056(7) 0.0041(8)
N2 0.0213(8) 0.0266(9) 0.0234(8) 0.0011(7) 0.0021(7) 0.0009(7)
N8 0.0245(8) 0.0247(9) 0.0260(9) -0.0005(7) 0.0078(7) 0.0004(7)
N5 0.0206(8) 0.0273(9) 0.0212(8) 0.0005(7) 0.0017(7) 0.0021(7)
N3 0.0230(8) 0.0258(9) 0.0262(9) -0.0026(7) 0.0028(7) 0.0012(7)
C12 0.0426(13) 0.0491(15) 0.0246(11) 0.0092(10) 0.0130(10) 0.0179(12)
C3 0.0285(10) 0.0272(11) 0.0198(9) 0.0025(8) -0.0011(8) -0.0051(9)
C18 0.0259(10) 0.0377(13) 0.0267(11) 0.0023(9) -0.0045(9) -0.0020(10)
C7 0.0209(9) 0.0272(11) 0.0173(9) 0.0007(8) -0.0016(8) -0.0025(8)
C24 0.0256(10) 0.0253(10) 0.0233(10) -0.0062(8) -0.0001(8) 0.0070(9)
C21 0.0223(9) 0.0221(10) 0.0190(9) 0.0045(7) 0.0015(8) 0.0001(8)
C9 0.0287(11) 0.0322(12) 0.0343(12) -0.0103(9) -0.0043(9) 0.0071(9)
C28 0.0233(9) 0.0216(10) 0.0181(9) -0.0025(7) 0.0035(8) 0.0034(8)
C20 0.0324(11) 0.0287(11) 0.0242(10) -0.0024(9) 0.0050(9) 0.0016(9)
C1 0.0401(12) 0.0268(11) 0.0257(11) 0.0007(9) 0.0052(10) 0.0080(10)
C15 0.0256(10) 0.0322(12) 0.0252(10) 0.0024(9) 0.0061(8) 0.0069(9)
C10 0.0282(10) 0.0337(12) 0.0236(10) -0.0037(9) -0.0022(9) 0.0134(9)
C4 0.0320(11) 0.0377(13) 0.0264(11) 0.0042(9) 0.0041(9) -0.0105(10)
C14 0.0232(9) 0.0297(11) 0.0213(10) -0.0012(8) 0.0013(8) 0.0076(9)
C19 0.0389(12) 0.0342(13) 0.0215(10) -0.0046(9) -0.0017(9) -0.0023(10)
C13 0.0352(11) 0.0360(13) 0.0302(11) 0.0083(9) 0.0095(10) 0.0057(10)
C23 0.0230(10) 0.0307(12) 0.0431(13) -0.0074(10) -0.0062(10) 0.0015(9)
C17 0.0217(9) 0.0279(11) 0.0232(10) 0.0063(8) -0.0004(8) -0.0002(8)
C11 0.0419(13) 0.0449(15) 0.0219(11) -0.0025(10) 0.0026(10) 0.0207(11)
C16 0.0205(9) 0.0371(12) 0.0284(11) 0.0056(9) 0.0020(8) 0.0055(9)
C39 0.0392(12) 0.0378(13) 0.0287(11) -0.0020(9) 0.0063(10) 0.0028(10)
C25 0.0399(12) 0.0333(12) 0.0215(10) -0.0014(9) 0.0011(9) 0.0157(10)
C27 0.0339(11) 0.0279(11) 0.0338(12) 0.0037(9) 0.0161(10) 0.0027(9)
C41 0.0541(14) 0.0267(12) 0.0347(12) 0.0010(9) 0.0159(11) 0.0039(11)
C6 0.0223(9) 0.0334(12) 0.0293(11) 0.0011(9) 0.0035(9) 0.0046(9)
C5 0.0227(10) 0.0438(14) 0.0301(11) 0.0033(10) 0.0069(9) -0.0016(10)
C40 0.0390(12) 0.0278(12) 0.0370(12) -0.0031(9) 0.0066(10) -0.0003(10)
C36 0.0601(16) 0.0376(14) 0.0271(12) -0.0005(10) 0.0039(11) 0.0080(12)
C26 0.0463(13) 0.0291(12) 0.0304(12) 0.0082(9) 0.0139(10) 0.0110(10)
C2 0.0463(13) 0.0241(11) 0.0267(11) 0.0037(9) 0.0049(10) 0.0005(10)
C37 0.0368(13) 0.0501(16) 0.0448(14) -0.0054(12) -0.0039(11) 0.0025(12)
C22 0.0229(10) 0.0236(11) 0.0456(13) -0.0002(9) 0.0015(9) -0.0037(9)
C38 0.0397(13) 0.0459(15) 0.0394(13) 0.0026(11) 0.0103(11) 0.0003(11)
C8 0.0234(10) 0.0297(12) 0.0365(12) -0.0039(9) 0.0006(9) -0.0001(9)
C34 0.080(2) 0.0508(17) 0.0294(13) -0.0057(12) 0.0057(13) -0.0264(16)
C35 0.0617(17) 0.0387(15) 0.0398(14) 0.0003(11) 0.0032(13) -0.0138(13)
C29 0.0592(17) 0.0550(18) 0.0491(16) 0.0036(14) 0.0080(14) -0.0223(15)
C32 0.062(2) 0.049(2) 0.105(3) -0.003(2) -0.041(2) -0.0017(17)
C33 0.097(3) 0.0485(19) 0.0431(16) 0.0115(13) -0.0277(18) -0.0248(18)
C30 0.0417(16) 0.081(3) 0.095(3) -0.024(2) 0.0054(17) -0.0158(17)

loop_
_atom_type_symbol
_atom_type_description
_atom_type_scat_dispersion_real
_atom_type_scat_dispersion_imag
_atom_type_scat_source
C C 0.0033 0.0016 'International Tables Vol C Tables 4.2.6.8 and 6.1.1.4'
H H 0.0000 0.0000 'International Tables Vol C Tables 4.2.6.8 and 6.1.1.4'
N N 0.0061 0.0033 'International Tables Vol C Tables 4.2.6.8 and 6.1.1.4'
Na Na 0.0362 0.0249 'International Tables Vol C Tables 4.2.6.8 and 6.1.1.4'
Fe Fe 0.3463 0.8444 'International Tables Vol C Tables 4.2.6.8 and 6.1.1.4'

loop_
_geom_angle_atom_site_label_1
_geom_angle_atom_site_label_2
_geom_angle_atom_site_label_3
_geom_angle
_geom_angle_site_symmetry_1
_geom_angle_site_symmetry_3
N1 Fe1 N5 108.07(7) . .
N1 Fe1 N3 112.19(7) . .
N5 Fe1 N3 108.59(7) . .
N1 Fe1 N7 107.46(7) . .
N5 Fe1 N7 116.96(7) . .
N3 Fe1 N7 103.62(7) . .
N1 Fe1 Na1 82.83(5) . .
N5 Fe1 Na1 83.72(5) . .
N3 Fe1 Na1 155.06(5) . .
N7 Fe1 Na1 51.75(5) . .
N1 Fe1 Na2 156.84(5) . .
N5 Fe1 Na2 50.56(5) . .
N3 Fe1 Na2 86.15(5) . .
N7 Fe1 Na2 80.25(5) . .
Na1 Fe1 Na2 85.52(2) . .
N8 Na2 N4 98.94(6) . .
N8 Na2 N5 105.78(6) . .
N4 Na2 N5 94.32(6) . .
N8 Na2 C9 128.35(7) . 2_645
N4 Na2 C9 112.17(8) . 2_645
N5 Na2 C9 111.50(7) . 2_645
N8 Na2 C10 100.67(7) . 2_645
N4 Na2 C10 137.54(7) . 2_645
N5 Na2 C10 115.66(6) . 2_645
C9 Na2 C10 30.55(7) 2_645 2_645
N8 Na2 C15 133.60(7) . .
N4 Na2 C15 83.72(6) . .
N5 Na2 C15 28.51(5) . .
C9 Na2 C15 91.29(7) 2_645 .
C10 Na2 C15 108.11(7) 2_645 .
N8 Na2 Fe1 77.50(5) . .
N4 Na2 Fe1 72.64(5) . .
N5 Na2 Fe1 39.06(4) . .
C9 Na2 Fe1 149.79(6) 2_645 .
C10 Na2 Fe1 148.60(5) 2_645 .
C15 Na2 Fe1 58.98(5) . .
N2 Na1 N6 104.94(6) . .
N2 Na1 N7 88.85(6) . .
N6 Na1 N7 107.65(6) . .
N2 Na1 C41 149.56(7) . .
N6 Na1 C41 99.31(7) . .
N7 Na1 C41 101.15(7) . .
N2 Na1 C40 137.83(7) . .
N6 Na1 C40 85.15(6) . .
N7 Na1 C40 127.63(7) . .
C41 Na1 C40 27.02(6) . .
N2 Na1 C36 126.50(7) . .
N6 Na1 C36 126.27(7) . .
N7 Na1 C36 89.46(6) . .
C41 Na1 C36 27.04(7) . .
C40 Na1 C36 47.42(7) . .
N2 Na1 C39 111.13(7) . .
N6 Na1 C39 95.89(6) . .
N7 Na1 C39 144.16(7) . .
C41 Na1 C39 47.36(6) . .
C40 Na1 C39 26.81(6) . .
C36 Na1 C39 54.71(7) . .
N2 Na1 C37 102.78(7) . .
N6 Na1 C37 139.57(7) . .
N7 Na1 C37 101.72(7) . .
C41 Na1 C37 47.22(7) . .
C40 Na1 C37 54.72(7) . .
C36 Na1 C37 26.55(7) . .
C39 Na1 C37 46.25(6) . .
N2 Na1 C38 96.37(7) . .
N6 Na1 C38 121.23(7) . .
N7 Na1 C38 127.18(7) . .
C41 Na1 C38 54.74(7) . .
C40 Na1 C38 46.72(7) . .
C36 Na1 C38 46.49(7) . .
C39 Na1 C38 26.07(6) . .
C37 Na1 C38 25.97(6) . .
N2 Na1 C28 112.66(6) . .
N6 Na1 C28 107.62(6) . .
N7 Na1 C28 25.31(5) . .
C41 Na1 C28 76.19(6) . .
C40 Na1 C28 102.36(6) . .
C36 Na1 C28 68.76(6) . .
C39 Na1 C28 121.80(6) . .
C37 Na1 C28 87.76(6) . .
C38 Na1 C28 113.23(6) . .
N2 Na1 Fe1 75.47(5) . .
N6 Na1 Fe1 75.04(5) . .
N7 Na1 Fe1 40.01(4) . .
C41 Na1 Fe1 129.38(5) . .
C40 Na1 Fe1 145.53(5) . .
C36 Na1 Fe1 127.85(5) . .
C39 Na1 Fe1 170.16(5) . .
C37 Na1 Fe1 141.06(5) . .
C38 Na1 Fe1 163.55(5) . .
C28 Na1 Fe1 59.15(4) . .
C20 N6 C21 114.67(17) . .
C20 N6 Na1 120.75(14) . .
C21 N6 Na1 124.58(13) . .
C7 N1 C1 104.15(17) . .
C7 N1 Fe1 130.19(14) . .
C1 N1 Fe1 125.06(14) . .
C28 N7 C22 104.02(16) . .
C28 N7 Fe1 130.00(13) . .
C22 N7 Fe1 117.86(14) . .
C28 N7 Na1 103.41(12) . .
C22 N7 Na1 109.02(13) . .
Fe1 N7 Na1 88.24(6) . .
C14 N4 C13 115.03(18) . .
C14 N4 Na2 129.68(14) . .
C13 N4 Na2 114.99(15) . .
C6 N2 C7 115.09(18) . .
C6 N2 Na1 121.20(14) . .
C7 N2 Na1 122.98(13) . .
C28 N8 C27 115.06(17) . .
C28 N8 Na2 120.36(13) . .
C27 N8 Na2 116.95(13) . .
C21 N5 C15 104.72(16) . .
C21 N5 Fe1 128.70(13) . .
C15 N5 Fe1 123.68(14) . .
C21 N5 Na2 104.79(12) . .
C15 N5 Na2 92.18(12) . .
Fe1 N5 Na2 90.38(6) . .
C8 N3 C14 104.88(17) . .
C8 N3 Fe1 127.33(15) . .
C14 N3 Fe1 126.66(14) . .
C11 C12 C13 120.0(2) . .
C11 C12 H12A 120.0 . .
C13 C12 H12A 120.0 . .
C4 C3 C2 137.0(2) . .
C4 C3 C7 118.0(2) . .
C2 C3 C7 104.96(18) . .
C19 C18 C17 117.93(19) . .
C19 C18 H18A 121.0 . .
C17 C18 H18A 121.0 . .
N2 C7 N1 124.71(18) . .
N2 C7 C3 124.21(19) . .
N1 C7 C3 111.08(18) . .
C25 C24 C23 137.1(2) . .
C25 C24 C28 117.53(19) . .
C23 C24 C28 105.33(18) . .
N6 C21 N5 124.35(17) . .
N6 C21 C17 125.09(18) . .
N5 C21 C17 110.56(17) . .
C8 C9 C10 106.05(19) . .
C8 C9 Na2 108.39(14) . 2_655
C10 C9 Na2 79.52(12) . 2_655
C8 C9 H9A 127.0 . .
C10 C9 H9A 127.0 . .
Na2 C9 H9A 83.6 2_655 .
N8 C28 N7 123.98(17) . .
N8 C28 C24 124.89(18) . .
N7 C28 C24 111.11(17) . .
N8 C28 Na1 94.10(11) . .
N7 C28 Na1 51.28(9) . .
C24 C28 Na1 121.48(13) . .
N6 C20 C19 124.8(2) . .
N6 C20 H20A 117.6 . .
C19 C20 H20A 117.6 . .
C2 C1 N1 113.7(2) . .
C2 C1 H1A 123.2 . .
N1 C1 H1A 123.2 . .
C16 C15 N5 112.84(19) . .
C16 C15 Na2 113.26(15) . .
N5 C15 Na2 59.32(10) . .
C16 C15 H15A 123.6 . .
N5 C15 H15A 123.6 . .
Na2 C15 H15A 96.0 . .
C11 C10 C9 137.5(2) . .
C11 C10 C14 117.7(2) . .
C9 C10 C14 104.76(19) . .
C11 C10 Na2 94.78(13) . 2_655
C9 C10 Na2 69.93(12) . 2_655
C14 C10 Na2 109.91(13) . 2_655
C5 C4 C3 118.1(2) . .
C5 C4 H4A 121.0 . .
C3 C4 H4A 121.0 . .
N4 C14 N3 124.26(18) . .
N4 C14 C10 124.6(2) . .
N3 C14 C10 111.10(19) . .
C18 C19 C20 120.0(2) . .
C18 C19 H19A 120.0 . .
C20 C19 H19A 120.0 . .
N4 C13 C12 124.7(2) . .
N4 C13 H13A 117.6 . .
C12 C13 H13A 117.6 . .
C22 C23 C24 106.17(18) . .
C22 C23 H23A 126.9 . .
C24 C23 H23A 126.9 . .
C18 C17 C16 137.03(19) . .
C18 C17 C21 117.50(19) . .
C16 C17 C21 105.46(17) . .
C12 C11 C10 117.9(2) . .
C12 C11 H11A 121.0 . .
C10 C11 H11A 121.0 . .
C15 C16 C17 106.39(17) . .
C15 C16 H16A 126.8 . .
C17 C16 H16A 126.8 . .
C38 C39 C40 119.7(2) . .
C38 C39 Na1 79.02(15) . .
C40 C39 Na1 73.15(13) . .
C38 C39 H39A 120.2 . .
C40 C39 H39A 120.2 . .
Na1 C39 H39A 118.6 . .
C26 C25 C24 117.88(19) . .
C26 C25 H25A 121.1 . .
C24 C25 H25A 121.1 . .
N8 C27 C26 124.4(2) . .
N8 C27 H27A 117.8 . .
C26 C27 H27A 117.8 . .
C40 C41 C36 120.0(2) . .
C40 C41 Na1 77.38(14) . .
C36 C41 Na1 78.89(14) . .
C40 C41 H41A 120.0 . .
C36 C41 H41A 120.0 . .
Na1 C41 H41A 114.3 . .
N2 C6 C5 125.1(2) . .
N2 C6 H6A 117.5 . .
C5 C6 H6A 117.5 . .
C4 C5 C6 119.6(2) . .
C4 C5 H5A 120.2 . .
C6 C5 H5A 120.2 . .
C41 C40 C39 120.4(2) . .
C41 C40 Na1 75.60(13) . .
C39 C40 Na1 80.05(14) . .
C41 C40 H40A 119.8 . .
C39 C40 H40A 119.8 . .
Na1 C40 H40A 115.1 . .
C41 C36 C37 119.9(2) . .
C41 C36 Na1 74.07(14) . .
C37 C36 Na1 79.63(15) . .
C41 C36 H36A 120.1 . .
C37 C36 H36A 120.1 . .
Na1 C36 H36A 117.0 . .
C25 C26 C27 120.2(2) . .
C25 C26 H26A 119.9 . .
C27 C26 H26A 119.9 . .
C1 C2 C3 106.12(19) . .
C1 C2 H2A 126.9 . .
C3 C2 H2A 126.9 . .
C38 C37 C36 119.9(2) . .
C38 C37 Na1 78.09(15) . .
C36 C37 Na1 73.82(14) . .
C38 C37 H37A 120.0 . .
C36 C37 H37A 120.0 . .
Na1 C37 H37A 119.0 . .
C23 C22 N7 113.4(2) . .
C23 C22 H22A 123.3 . .
N7 C22 H22A 123.3 . .
C37 C38 C39 120.1(2) . .
C37 C38 Na1 75.95(15) . .
C39 C38 Na1 74.91(14) . .
C37 C38 H38A 119.9 . .
C39 C38 H38A 119.9 . .
Na1 C38 H38A 120.3 . .
N3 C8 C9 113.2(2) . .
N3 C8 H8A 123.4 . .
C9 C8 H8A 123.4 . .
C33 C34 C35 119.7(3) . .
C33 C34 H34A 120.1 . .
C35 C34 H34A 120.1 . .
C29 C35 C34 120.9(3) . .
C29 C35 H35A 119.5 . .
C34 C35 H35A 119.6 . .
C35 C29 C30 119.8(3) . .
C35 C29 H29A 120.1 . .
C30 C29 H29A 120.1 . .
C33 C32 C30 120.2(3) . .
C33 C32 H32A 119.9 . .
C30 C32 H32A 119.9 . .
C34 C33 C32 120.4(3) . .
C34 C33 H33A 119.8 . .
C32 C33 H33A 119.8 . .
C29 C30 C32 119.0(3) . .
C29 C30 H30B 120.5 . .
C32 C30 H30B 120.5 . .

loop_
_geom_bond_atom_site_label_1
_geom_bond_atom_site_label_2
_geom_bond_distance
_geom_bond_site_symmetry_2
Fe1 N1 2.0264(17) .
Fe1 N5 2.0404(17) .
Fe1 N3 2.0435(17) .
Fe1 N7 2.0521(17) .
Fe1 Na1 3.1906(9) .
Fe1 Na2 3.2378(9) .
Na2 N8 2.3425(18) .
Na2 N4 2.3861(19) .
Na2 N5 2.5006(18) .
Na2 C9 2.636(2) 2_645
Na2 C10 2.759(2) 2_645
Na2 C15 2.906(2) .
Na1 N2 2.4004(19) .
Na1 N6 2.4151(18) .
Na1 N7 2.5069(19) .
Na1 C41 2.934(2) .
Na1 C40 2.956(2) .
Na1 C36 2.994(3) .
Na1 C39 3.043(2) .
Na1 C37 3.067(3) .
Na1 C38 3.094(3) .
Na1 C28 3.126(2) .
N6 C20 1.345(3) .
N6 C21 1.344(3) .
N1 C7 1.371(3) .
N1 C1 1.384(3) .
N7 C28 1.374(2) .
N7 C22 1.389(3) .
N4 C14 1.344(3) .
N4 C13 1.343(3) .
N2 C6 1.343(3) .
N2 C7 1.345(3) .
N8 C28 1.343(3) .
N8 C27 1.344(3) .
N5 C21 1.377(2) .
N5 C15 1.388(3) .
N3 C8 1.369(3) .
N3 C14 1.374(3) .
C12 C11 1.373(4) .
C12 C13 1.401(3) .
C12 H12A 0.9300 .
C3 C4 1.393(3) .
C3 C2 1.425(3) .
C3 C7 1.433(3) .
C18 C19 1.378(3) .
C18 C17 1.398(3) .
C18 H18A 0.9300 .
C24 C25 1.394(3) .
C24 C23 1.420(3) .
C24 C28 1.426(3) .
C21 C17 1.428(3) .
C9 C8 1.381(3) .
C9 C10 1.426(3) .
C9 Na2 2.636(2) 2_655
C9 H9A 0.9300 .
C20 C19 1.392(3) .
C20 H20A 0.9300 .
C1 C2 1.358(3) .
C1 H1A 0.9300 .
C15 C16 1.364(3) .
C15 H15A 0.9300 .
C10 C11 1.399(3) .
C10 C14 1.436(3) .
C10 Na2 2.759(2) 2_655
C4 C5 1.379(3) .
C4 H4A 0.9300 .
C19 H19A 0.9300 .
C13 H13A 0.9300 .
C23 C22 1.361(3) .
C23 H23A 0.9300 .
C17 C16 1.422(3) .
C11 H11A 0.9300 .
C16 H16A 0.9300 .
C39 C38 1.385(3) .
C39 C40 1.393(3) .
C39 H39A 0.9300 .
C25 C26 1.379(3) .
C25 H25A 0.9300 .
C27 C26 1.387(3) .
C27 H27A 0.9300 .
C41 C40 1.376(3) .
C41 C36 1.387(4) .
C41 H41A 0.9300 .
C6 C5 1.392(3) .
C6 H6A 0.9300 .
C5 H5A 0.9300 .
C40 H40A 0.9300 .
C36 C37 1.393(4) .
C36 H36A 0.9300 .
C26 H26A 0.9300 .
C2 H2A 0.9300 .
C37 C38 1.384(3) .
C37 H37A 0.9300 .
C22 H22A 0.9300 .
C38 H38A 0.9300 .
C8 H8A 0.9300 .
C34 C33 1.362(5) .
C34 C35 1.376(4) .
C34 H34A 0.9300 .
C35 C29 1.371(4) .
C35 H35A 0.9300 .
C29 C30 1.382(5) .
C29 H29A 0.9300 .
C32 C33 1.371(5) .
C32 C30 1.397(5) .
C32 H32A 0.9300 .
C33 H33A 0.9300 .
C30 H30B 0.9300 .
